data_4506723
loop_
_publ_author_name
'Wang, Zi-Zhou'
'Chen, Jia-Mei'
'Lu, Tong-Bu'

_publ_section_title
;
 Enhancing the Hygroscopic Stability ofS-Oxiracetam via Pharmaceutical
 Cocrystals
;
_journal_issue 9
_journal_name_full 'Crystal Growth &amp; Design'
_journal_page_first 4562
_journal_paper_doi 10.1021/cg300757k
_journal_volume 12
_journal_year 2012
_chemical_formula_sum 'C13 H16 N2 O8'
_chemical_formula_weight 328.28
_chemical_name_systematic
; 
 ? 
;
_space_group_IT_number 14
_symmetry_cell_setting monoclinic
_symmetry_space_group_name_Hall '-P 2ybc'
_symmetry_space_group_name_H-M 'P 1 21/c 1'
_atom_sites_solution_hydrogens geom
_atom_sites_solution_primary direct
_atom_sites_solution_secondary difmap
_audit_creation_method SHELXL-97
_cell_angle_alpha 90.00
_cell_angle_beta 103.580(7)
_cell_angle_gamma 90.00
_cell_formula_units_Z 4
_cell_length_a 12.6137(10)
_cell_length_b 8.9398(7)
_cell_length_c 12.5452(8)
_cell_measurement_temperature 100(2)
_cell_volume 1375.10(18)
_computing_cell_refinement
;
CrysAlisPro, Agilent Technologies,
Version 1.171.35.19 (release 27-10-2011 CrysAlis171 .NET)
(compiled Oct 27 2011,15:02:11)
;
_computing_data_collection
;
CrysAlisPro, Agilent Technologies,
Version 1.171.35.19 (release 27-10-2011 CrysAlis171 .NET)
(compiled Oct 27 2011,15:02:11)
;
_computing_data_reduction
;
CrysAlisPro, Agilent Technologies,
Version 1.171.35.19 (release 27-10-2011 CrysAlis171 .NET)
(compiled Oct 27 2011,15:02:11)
;
_computing_molecular_graphics 'Bruker SHELXTL'
_computing_publication_material 'Bruker SHELXTL'
_computing_structure_refinement 'SHELXL-97 (Sheldrick, 1997)'
_computing_structure_solution 'SHELXS-97 (Sheldrick, 1990)'
_diffrn_ambient_temperature 100(2)
_diffrn_measured_fraction_theta_full 0.961
_diffrn_measured_fraction_theta_max 0.961
_diffrn_measurement_device_type 'multiwire proportional'
_diffrn_measurement_method 'phi and omega scans'
_diffrn_radiation_monochromator graphite
_diffrn_radiation_source 'fine-focus sealed tube'
_diffrn_radiation_type CuK\a
_diffrn_radiation_wavelength 1.54178
_diffrn_reflns_av_R_equivalents 0.0511
_diffrn_reflns_av_sigmaI/netI 0.0533
_diffrn_reflns_limit_h_max 14
_diffrn_reflns_limit_h_min -14
_diffrn_reflns_limit_k_max 10
_diffrn_reflns_limit_k_min -9
_diffrn_reflns_limit_l_max 13
_diffrn_reflns_limit_l_min -14
_diffrn_reflns_number 5457
_diffrn_reflns_theta_full 64.99
_diffrn_reflns_theta_max 64.99
_diffrn_reflns_theta_min 3.60
_exptl_absorpt_coefficient_mu 1.151
_exptl_absorpt_correction_T_max 0.8936
_exptl_absorpt_correction_T_min 0.8024
_exptl_absorpt_correction_type multi-scan
_exptl_absorpt_process_details
;
CrysAlisPro, Agilent Technologies,
Version 1.171.35.19 (release 27-10-2011 CrysAlis171 .NET)
(compiled Oct 27 2011,15:02:11)
Empirical absorption correction using spherical harmonics,
 implemented in SCALE3 ABSPACK scaling algorithm.
;
_exptl_crystal_colour colorless
_exptl_crystal_density_diffrn 1.586
_exptl_crystal_density_method 'not measured'
_exptl_crystal_description prism
_exptl_crystal_F_000 688
_exptl_crystal_size_max 0.20
_exptl_crystal_size_mid 0.20
_exptl_crystal_size_min 0.10
_refine_diff_density_max 0.403
_refine_diff_density_min -0.299
_refine_diff_density_rms 0.065
_refine_ls_extinction_method none
_refine_ls_goodness_of_fit_ref 1.051
_refine_ls_hydrogen_treatment constr
_refine_ls_matrix_type full
_refine_ls_number_parameters 233
_refine_ls_number_reflns 2259
_refine_ls_number_restraints 18
_refine_ls_restrained_S_all 1.060
_refine_ls_R_factor_all 0.0638
_refine_ls_R_factor_gt 0.0526
_refine_ls_shift/su_max 0.000
_refine_ls_shift/su_mean 0.000
_refine_ls_structure_factor_coef Fsqd
_refine_ls_weighting_details 'calc w=1/[\s^2^(Fo^2^)+(0.0616P)^2^+0.9292P] where P=(Fo^2^+2Fc^2^)/3'
_refine_ls_weighting_scheme calc
_refine_ls_wR_factor_gt 0.1242
_refine_ls_wR_factor_ref 0.1332
_reflns_number_gt 1893
_reflns_number_total 2259
_reflns_threshold_expression >2sigma(I)
_cod_data_source_file cg300757k_si_003.cif
_cod_data_source_block 1
_cod_depositor_comments
;
The following automatic conversions were performed:

'_symmetry_cell_setting' value 'Monoclinic' changed to 'monoclinic'
according to /home/saulius/struct/CIF-dictionaries/cif_core.dic
dictionary named 'cif_core.dic' version 2.4.2 from 2011-04-26.

Automatic conversion script
Id: cif_fix_values 1891 2012-01-12 08:04:46Z andrius 
;
_cod_original_sg_symbol_H-M P2(1)/c
_cod_database_code 4506723

loop_
_symmetry_equiv_pos_as_xyz
'x, y, z'
'-x, y+1/2, -z+1/2'
'-x, -y, -z'
'x, -y-1/2, z-1/2'

loop_
_atom_site_label
_atom_site_type_symbol
_atom_site_fract_x
_atom_site_fract_y
_atom_site_fract_z
_atom_site_U_iso_or_equiv
_atom_site_adp_type
_atom_site_occupancy
_atom_site_symmetry_multiplicity
_atom_site_calc_flag
_atom_site_refinement_flags
_atom_site_disorder_assembly
_atom_site_disorder_group
C7 C -0.0442(2) 0.1748(3) 0.60344(19) 0.0200(6) Uani 1 1 d . . .
C8 C 0.03751(19) 0.2809(3) 0.57986(19) 0.0182(5) Uani 1 1 d . . .
C9 C 0.0429(2) 0.3125(3) 0.47224(19) 0.0190(5) Uani 1 1 d . . .
H9 H -0.0076 0.2681 0.4124 0.023 Uiso 1 1 calc R . .
C10 C 0.1220(2) 0.4086(3) 0.45325(19) 0.0188(5) Uani 1 1 d . . .
C11 C 0.1979(2) 0.4738(3) 0.54038(19) 0.0184(5) Uani 1 1 d . . .
C12 C 0.19210(19) 0.4391(3) 0.64857(19) 0.0184(5) Uani 1 1 d . . .
C13 C 0.1112(2) 0.3458(3) 0.66757(19) 0.0192(5) Uani 1 1 d . . .
H13 H 0.1060 0.3259 0.7406 0.023 Uiso 1 1 calc R . .
O4 O -0.04694(15) 0.1336(2) 0.69585(14) 0.0256(4) Uani 1 1 d . . .
O5 O -0.11490(15) 0.1261(2) 0.51551(14) 0.0279(5) Uani 1 1 d . . .
H5 H -0.1566 0.0631 0.5341 0.042 Uiso 1 1 calc R . .
O6 O 0.13145(14) 0.4465(2) 0.35034(13) 0.0221(4) Uani 1 1 d . . .
H6 H 0.0756 0.4181 0.3040 0.033 Uiso 1 1 calc R . .
O7 O 0.27590(15) 0.5640(2) 0.51724(14) 0.0240(4) Uani 1 1 d . . .
H7 H 0.2999 0.6209 0.5707 0.036 Uiso 1 1 calc R . .
O8 O 0.27021(14) 0.5032(2) 0.72997(13) 0.0214(4) Uani 1 1 d . . .
H8 H 0.2623 0.4739 0.7912 0.032 Uiso 1 1 calc R . .
O1 O 0.35484(14) 0.8183(2) 0.62904(14) 0.0228(4) Uani 1 1 d . . .
C1 C 0.30341(19) 0.8916(3) 0.68413(19) 0.0191(5) Uani 1 1 d . . .
C2 C 0.2845(2) 1.0582(3) 0.6669(2) 0.0211(6) Uani 1 1 d . . .
H2B H 0.2074 1.0750 0.6286 0.025 Uiso 1 1 calc R . .
H2A H 0.2968 1.1076 0.7395 0.025 Uiso 1 1 calc R . .
C3 C 0.3298(2) 1.1367(3) 0.4952(2) 0.0204(6) Uani 1 1 d . C .
C4 C 0.4122(2) 1.2331(3) 0.4597(2) 0.0286(6) Uani 1 1 d . . .
H4B H 0.3801 1.3313 0.4334 0.034 Uiso 1 1 calc R A 1
H4A H 0.4387 1.1843 0.4001 0.034 Uiso 1 1 calc R A 1
C6 C 0.4501(3) 1.2135(4) 0.6563(2) 0.0377(8) Uani 1 1 d . . .
H6B H 0.4983 1.1534 0.7142 0.045 Uiso 1 1 calc R B 1
H6A H 0.4290 1.3056 0.6900 0.045 Uiso 1 1 calc R B 1
N1 N 0.2582(2) 0.8323(3) 0.7590(2) 0.0331(6) Uani 1 1 d . . .
H1B H 0.2636 0.7355 0.7721 0.040 Uiso 1 1 calc R . .
H1A H 0.2225 0.8894 0.7958 0.040 Uiso 1 1 calc R . .
N2 N 0.35385(18) 1.1281(2) 0.60444(16) 0.0206(5) Uani 1 1 d . C .
O2 O 0.24969(14) 1.0760(2) 0.43333(14) 0.0251(4) Uani 1 1 d . . .
C5 C 0.5088(13) 1.253(2) 0.5654(11) 0.018(3) Uani 0.669(7) 1 d PU C 1
H5A H 0.5426 1.3550 0.5730 0.021 Uiso 0.669(7) 1 calc PR C 1
O3 O 0.5806(2) 1.1400(3) 0.5643(2) 0.0230(9) Uani 0.669(7) 1 d P C 1
H3 H 0.6060 1.1477 0.5084 0.034 Uiso 0.669(7) 1 calc PR C 1
C5' C 0.489(3) 1.260(4) 0.558(3) 0.021(6) Uani 0.331(7) 1 d PU C 2
H5A' H 0.5582 1.2068 0.5575 0.026 Uiso 0.331(7) 1 calc PR C 2
O3' O 0.5119(9) 1.4140(9) 0.5903(7) 0.070(3) Uani 0.331(7) 1 d PU C 2
H3' H 0.5710 1.4397 0.5758 0.105 Uiso 0.331(7) 1 calc PR C 2

loop_
_atom_site_aniso_label
_atom_site_aniso_U_11
_atom_site_aniso_U_22
_atom_site_aniso_U_33
_atom_site_aniso_U_23
_atom_site_aniso_U_13
_atom_site_aniso_U_12
C7 0.0184(13) 0.0224(15) 0.0182(12) 0.0001(10) 0.0020(9) 0.0033(10)
C8 0.0169(12) 0.0174(14) 0.0201(11) 0.0014(10) 0.0039(9) 0.0038(10)
C9 0.0206(13) 0.0181(14) 0.0175(11) -0.0013(10) 0.0025(9) 0.0019(10)
C10 0.0213(12) 0.0177(14) 0.0179(11) -0.0001(10) 0.0058(9) 0.0046(10)
C11 0.0185(12) 0.0169(14) 0.0205(12) -0.0017(10) 0.0058(9) 0.0022(10)
C12 0.0183(12) 0.0179(14) 0.0184(11) -0.0009(10) 0.0029(9) 0.0031(10)
C13 0.0222(13) 0.0187(14) 0.0171(11) 0.0021(10) 0.0051(9) 0.0041(10)
O4 0.0273(10) 0.0305(11) 0.0188(9) 0.0032(8) 0.0047(7) -0.0052(8)
O5 0.0241(10) 0.0372(12) 0.0207(9) 0.0039(8) 0.0016(7) -0.0111(8)
O6 0.0266(10) 0.0254(11) 0.0149(8) -0.0002(7) 0.0065(7) -0.0044(8)
O7 0.0290(10) 0.0245(11) 0.0207(9) -0.0043(8) 0.0100(7) -0.0083(8)
O8 0.0239(9) 0.0233(11) 0.0164(8) 0.0002(7) 0.0034(7) -0.0017(7)
O1 0.0252(10) 0.0221(11) 0.0222(8) -0.0004(8) 0.0081(7) 0.0040(7)
C1 0.0191(12) 0.0197(14) 0.0178(11) 0.0010(10) 0.0030(9) 0.0012(10)
C2 0.0231(13) 0.0236(15) 0.0193(11) -0.0023(11) 0.0100(10) -0.0014(11)
C3 0.0238(13) 0.0164(14) 0.0215(12) -0.0005(10) 0.0063(10) 0.0036(10)
C4 0.0366(16) 0.0281(17) 0.0226(13) -0.0020(12) 0.0103(11) -0.0079(12)
C6 0.0412(18) 0.048(2) 0.0242(14) -0.0058(13) 0.0082(12) -0.0222(15)
N1 0.0520(16) 0.0206(14) 0.0359(13) 0.0101(10) 0.0285(12) 0.0121(11)
N2 0.0251(11) 0.0187(12) 0.0189(10) -0.0013(9) 0.0071(8) -0.0039(9)
O2 0.0242(10) 0.0308(11) 0.0205(9) 0.0003(8) 0.0054(7) -0.0023(8)
C5 0.009(5) 0.025(5) 0.018(3) 0.000(2) 0.003(3) 0.003(3)
O3 0.0228(15) 0.0254(18) 0.0214(14) -0.0006(12) 0.0069(10) 0.0031(12)
C5' 0.010(10) 0.013(7) 0.043(9) 0.006(5) 0.008(6) 0.006(6)
O3' 0.108(7) 0.028(4) 0.056(5) -0.007(4) -0.019(4) -0.019(4)

loop_
_atom_type_symbol
_atom_type_description
_atom_type_scat_dispersion_real
_atom_type_scat_dispersion_imag
_atom_type_scat_source
C C 0.0181 0.0091 'International Tables Vol C Tables 4.2.6.8 and 6.1.1.4'
H H 0.0000 0.0000 'International Tables Vol C Tables 4.2.6.8 and 6.1.1.4'
N N 0.0311 0.0180 'International Tables Vol C Tables 4.2.6.8 and 6.1.1.4'
O O 0.0492 0.0322 'International Tables Vol C Tables 4.2.6.8 and 6.1.1.4'

loop_
_geom_angle_atom_site_label_1
_geom_angle_atom_site_label_2
_geom_angle_atom_site_label_3
_geom_angle
O4 C7 O5 121.9(2)
O4 C7 C8 123.9(2)
O5 C7 C8 114.2(2)
C13 C8 C9 120.4(2)
C13 C8 C7 118.5(2)
C9 C8 C7 121.1(2)
C10 C9 C8 119.6(2)
O6 C10 C9 123.0(2)
O6 C10 C11 116.1(2)
C9 C10 C11 120.9(2)
O7 C11 C10 118.6(2)
O7 C11 C12 122.8(2)
C10 C11 C12 118.7(2)
O8 C12 C13 123.8(2)
O8 C12 C11 115.8(2)
C13 C12 C11 120.4(2)
C12 C13 C8 120.0(2)
O1 C1 N1 123.7(2)
O1 C1 C2 121.7(2)
N1 C1 C2 114.6(2)
N2 C2 C1 114.0(2)
O2 C3 N2 124.8(2)
O2 C3 C4 125.8(2)
N2 C3 C4 109.4(2)
C3 C4 C5' 102.7(15)
C3 C4 C5 105.5(7)
C5' C4 C5 7(2)
N2 C6 C5' 100.2(13)
N2 C6 C5 106.6(6)
C5' C6 C5 9.5(18)
C3 N2 C2 124.1(2)
C3 N2 C6 113.3(2)
C2 N2 C6 122.2(2)
O3 C5 C6 105.9(11)
O3 C5 C4 106.8(10)
C6 C5 C4 100.6(9)
O3' C5' C6 97(2)
O3' C5' C4 118(2)
C6 C5' C4 113(2)

loop_
_geom_bond_atom_site_label_1
_geom_bond_atom_site_label_2
_geom_bond_distance
C7 O4 1.225(3)
C7 O5 1.319(3)
C7 C8 1.480(4)
C8 C13 1.390(4)
C8 C9 1.397(3)
C9 C10 1.379(4)
C10 O6 1.367(3)
C10 C11 1.400(4)
C11 O7 1.355(3)
C11 C12 1.411(3)
C12 O8 1.367(3)
C12 C13 1.381(4)
O1 C1 1.240(3)
C1 N1 1.319(3)
C1 C2 1.516(4)
C2 N2 1.446(3)
C3 O2 1.244(3)
C3 N2 1.335(3)
C3 C4 1.496(4)
C4 C5' 1.40(3)
C4 C5 1.586(15)
C6 N2 1.452(4)
C6 C5' 1.48(4)
C6 C5 1.540(16)
C5 O3 1.360(18)
C5' O3' 1.45(4)

loop_
_geom_hbond_atom_site_label_D
_geom_hbond_atom_site_label_H
_geom_hbond_atom_site_label_A
_geom_hbond_distance_DH
_geom_hbond_distance_HA
_geom_hbond_distance_DA
_geom_hbond_angle_DHA
_geom_hbond_site_symmetry_A
O5 H5 O2 0.84 1.82 2.661(3) 176.9 3_566
O6 H6 O4 0.84 1.86 2.699(2) 176.1 4_565
O7 H7 O1 0.84 1.97 2.733(3) 150.2 .
O8 H8 O2 0.84 1.88 2.718(2) 175.1 4_576
N1 H1B O8 0.88 2.15 2.973(3) 155.4 .
N1 H1B O3 0.88 2.63 3.145(4) 118.5 2_646
N1 H1A O6 0.88 2.08 2.940(3) 166.9 4_576
O3 H3 O1 0.84 1.93 2.760(3) 171.6 3_676
O3' H3' O7 0.84 2.48 3.274(12) 158.0 3_676
